data_7156837
loop_
_publ_author_name
'Wang, Cui'
'Wen, Dongwa'
'Chen, Hui'
'Deng, Yabo'
'Liu, Xueting'
'Liu, Xin'
'Wang, Li'
'Gao, Fengyun'
'Guo, Yifei'
'Sun, Mengmeng'
'Wang, Kairong'
'Yan, Wenjin'

_publ_section_title
;
 The catalytic asymmetric synthesis of CF<sub>3</sub>-containing
 spiro-oxindole-pyrrolidine-pyrazolone compounds through
 squaramide-catalyzed 1,3-dipolar cycloaddition.
;
_journal_issue 22
_journal_name_full 'Organic &amp; biomolecular chemistry'
_journal_page_first 5514
_journal_page_last 5519
_journal_paper_doi 10.1039/c9ob00720b
_journal_volume 17
_journal_year 2019
_chemical_absolute_configuration unk
_chemical_formula_sum 'C33 H23 Br F3 N4 O2'
_chemical_formula_weight 644.46
_space_group_crystal_system monoclinic
_space_group_IT_number 4
_space_group_name_Hall 'P 2yb'
_space_group_name_H-M_alt 'P 1 21 1'
_symmetry_space_group_name_Hall 'P 2yb'
_symmetry_space_group_name_H-M 'P 1 21 1'
_atom_sites_solution_hydrogens geom
_atom_sites_solution_primary direct
_atom_sites_solution_secondary difmap
_audit_creation_method SHELXL-2014/7
_audit_update_record
;
2019-03-01 deposited with the CCDC.    2019-05-09 downloaded from the CCDC.
;
_cell_angle_alpha 90
_cell_angle_beta 109.169(2)
_cell_angle_gamma 90
_cell_formula_units_Z 2
_cell_length_a 9.9148(3)
_cell_length_b 10.2958(3)
_cell_length_c 14.4151(5)
_cell_measurement_reflns_used 9855
_cell_measurement_temperature 150(2)
_cell_measurement_theta_max 66.61
_cell_measurement_theta_min 4.77
_cell_volume 1389.92(8)
_computing_cell_refinement 'Bruker SMART'
_computing_data_collection 'Bruker SMART APEX II'
_computing_data_reduction 'Bruker SAINT'
_computing_molecular_graphics SHELXTL
_computing_publication_material SHELXTL
_computing_structure_refinement 'SHELXL-2014/7 (Sheldrick, 2014)'
_computing_structure_solution 'SHELXL-2014/7 (Sheldrick, 2014)'
_diffrn_ambient_temperature 150(2)
_diffrn_detector_area_resol_mean 'fine-focus sealed tube'
_diffrn_measured_fraction_theta_full 0.996
_diffrn_measured_fraction_theta_max 0.996
_diffrn_measurement_device_type 'Bruker APEX II area detector'
_diffrn_measurement_method '\w scan'
_diffrn_radiation_type CuK\a
_diffrn_radiation_wavelength 1.54178
_diffrn_reflns_av_R_equivalents 0.0463
_diffrn_reflns_av_unetI/netI 0.0426
_diffrn_reflns_Laue_measured_fraction_full 0.996
_diffrn_reflns_Laue_measured_fraction_max 0.996
_diffrn_reflns_limit_h_max 11
_diffrn_reflns_limit_h_min -10
_diffrn_reflns_limit_k_max 12
_diffrn_reflns_limit_k_min -12
_diffrn_reflns_limit_l_max 17
_diffrn_reflns_limit_l_min -16
_diffrn_reflns_number 17466
_diffrn_reflns_point_group_measured_fraction_full 0.989
_diffrn_reflns_point_group_measured_fraction_max 0.989
_diffrn_reflns_theta_full 66.660
_diffrn_reflns_theta_max 66.660
_diffrn_reflns_theta_min 3.246
_exptl_absorpt_coefficient_mu 2.529
_exptl_absorpt_correction_type multi-scan
_exptl_absorpt_process_details SADABS
_exptl_crystal_colour colorless
_exptl_crystal_density_diffrn 1.540
_exptl_crystal_description block
_exptl_crystal_F_000 654
_exptl_crystal_size_max 0.300
_exptl_crystal_size_mid 0.200
_exptl_crystal_size_min 0.200
_exptl_transmission_factor_max 0.7452
_exptl_transmission_factor_min 0.3820
_refine_diff_density_max 0.386
_refine_diff_density_min -0.247
_refine_diff_density_rms 0.044
_refine_ls_abs_structure_details
;
 Flack x determined using 2098 quotients [(I+)-(I-)]/[(I+)+(I-)]
 (Parsons, Flack and Wagner, Acta Cryst. B69 (2013) 249-259).
;
_refine_ls_abs_structure_Flack 0.018(7)
_refine_ls_extinction_method none
_refine_ls_goodness_of_fit_ref 1.002
_refine_ls_hydrogen_treatment constr
_refine_ls_matrix_type full
_refine_ls_number_parameters 389
_refine_ls_number_reflns 4870
_refine_ls_number_restraints 1
_refine_ls_restrained_S_all 1.002
_refine_ls_R_factor_all 0.0275
_refine_ls_R_factor_gt 0.0261
_refine_ls_shift/su_max 0.000
_refine_ls_shift/su_mean 0.000
_refine_ls_structure_factor_coef Fsqd
_refine_ls_weighting_details 'w=1/[\s^2^(Fo^2^)+(0.0190P)^2^+0.3775P] where P=(Fo^2^+2Fc^2^)/3'
_refine_ls_weighting_scheme calc
_refine_ls_wR_factor_gt 0.0595
_refine_ls_wR_factor_ref 0.0605
_reflns_Friedel_coverage 0.871
_reflns_Friedel_fraction_full 0.981
_reflns_Friedel_fraction_max 0.981
_reflns_number_gt 4707
_reflns_number_total 4870
_reflns_threshold_expression 'I > 2\s(I)'
_cod_data_source_file c9ob00720b2.cif
_cod_data_source_block 20180117_WangCui_C33HN4F3O2Br_0m_a
_cod_depositor_comments
;
The following automatic conversions were performed:

'_exptl_absorpt_correction_type' value 'Multi-scan' changed to
'multi-scan' according to
/home/data/users/saulius/crontab/automatic-downloads/rss-feeds/RSC/lib/dictionaries/cif_core.dic
dictionary named 'cif_core.dic' version 2.4.2 from 2011-04-26.

Automatic conversion script
Id: cif_fix_values 4973 2017-02-22 13:04:09Z antanas 

 Adding full bibliography for 7156837--7156839.cif.
;
_cod_database_code 7156837
_shelx_shelxl_version_number 2014/7
_shelx_space_group_comment
;
The symmetry employed for this shelxl refinement is uniquely defined
by the following loop, which should always be used as a source of
symmetry information in preference to the above space-group names.
They are only intended as comments.
;
_shelx_estimated_absorpt_t_min 0.517
_shelx_estimated_absorpt_t_max 0.632

loop_
_space_group_symop_operation_xyz
'x, y, z'
'-x, y+1/2, -z'

loop_
_atom_site_label
_atom_site_type_symbol
_atom_site_fract_x
_atom_site_fract_y
_atom_site_fract_z
_atom_site_U_iso_or_equiv
_atom_site_adp_type
_atom_site_occupancy
_atom_site_site_symmetry_order
_atom_site_calc_flag
_atom_site_refinement_flags_posn
_atom_site_refinement_flags_adp
Br1 Br 0.94889(4) -0.01396(4) 0.28939(3) 0.03577(12) Uani 1 1 d . .
C1 C 0.8243(3) 0.1284(3) 0.2833(3) 0.0251(7) Uani 1 1 d . .
C2 C 0.7479(4) 0.1768(3) 0.1923(3) 0.0272(7) Uani 1 1 d . .
H2 H 0.7611 0.1419 0.1349 0.033 Uiso 1 1 calc R U
C3 C 0.6518(4) 0.2768(4) 0.1851(3) 0.0261(7) Uani 1 1 d . .
H3 H 0.5969 0.3099 0.1225 0.031 Uiso 1 1 calc R U
C4 C 0.6364(3) 0.3281(3) 0.2698(3) 0.0222(7) Uani 1 1 d . .
C5 C 0.7150(3) 0.2807(3) 0.3620(3) 0.0243(7) Uani 1 1 d . .
H5 H 0.7041 0.3174 0.4196 0.029 Uiso 1 1 calc R U
C6 C 0.8096(3) 0.1787(3) 0.3686(3) 0.0248(7) Uani 1 1 d . .
H6 H 0.8636 0.1440 0.4308 0.030 Uiso 1 1 calc R U
C7 C 0.1177(4) 0.3437(4) -0.0164(3) 0.0312(8) Uani 1 1 d . .
H7 H 0.1083 0.3615 -0.0829 0.037 Uiso 1 1 calc R U
C8 C 0.1059(4) 0.2180(4) 0.0134(3) 0.0313(8) Uani 1 1 d . .
H8 H 0.0899 0.1486 -0.0324 0.038 Uiso 1 1 calc R U
C9 C 0.1172(4) 0.1932(3) 0.1096(3) 0.0327(8) Uani 1 1 d . .
H9 H 0.1074 0.1068 0.1296 0.039 Uiso 1 1 calc R U
C10 C 0.1428(4) 0.2930(4) 0.1775(3) 0.0289(8) Uani 1 1 d . .
H10 H 0.1510 0.2744 0.2437 0.035 Uiso 1 1 calc R U
C11 C 0.1566(3) 0.4207(3) 0.1494(3) 0.0216(7) Uani 1 1 d . .
C12 C 0.1437(3) 0.4442(3) 0.0521(3) 0.0271(8) Uani 1 1 d . .
H12 H 0.1527 0.5305 0.0317 0.032 Uiso 1 1 calc R U
C13 C 0.4163(3) 0.7298(3) 0.1310(2) 0.0202(7) Uani 1 1 d . .
C14 C 0.5406(4) 0.7899(3) 0.1267(3) 0.0273(7) Uani 1 1 d . .
H14 H 0.6312 0.7527 0.1600 0.033 Uiso 1 1 calc R U
C15 C 0.5315(4) 0.9041(4) 0.0735(3) 0.0326(8) Uani 1 1 d . .
H15 H 0.6162 0.9448 0.0710 0.039 Uiso 1 1 calc R U
C16 C 0.4007(4) 0.9587(3) 0.0243(3) 0.0337(9) Uani 1 1 d . .
H16 H 0.3955 1.0375 -0.0111 0.040 Uiso 1 1 calc R U
C17 C 0.2770(4) 0.8986(3) 0.0265(3) 0.0299(8) Uani 1 1 d . .
H17 H 0.1865 0.9349 -0.0087 0.036 Uiso 1 1 calc R U
C18 C 0.2852(4) 0.7849(3) 0.0801(3) 0.0245(7) Uani 1 1 d . .
H18 H 0.2000 0.7445 0.0819 0.029 Uiso 1 1 calc R U
C19 C 0.5109(3) 0.6898(3) 0.4114(3) 0.0245(7) Uani 1 1 d . .
C20 C 0.6109(4) 0.6102(4) 0.4756(3) 0.0308(8) Uani 1 1 d . .
H20 H 0.5851 0.5264 0.4915 0.037 Uiso 1 1 calc R U
C21 C 0.7502(4) 0.6551(4) 0.5164(3) 0.0413(10) Uani 1 1 d . .
H21 H 0.8197 0.6019 0.5613 0.050 Uiso 1 1 calc R U
C22 C 0.7886(4) 0.7761(5) 0.4923(3) 0.0404(10) Uani 1 1 d . .
H22 H 0.8852 0.8033 0.5191 0.048 Uiso 1 1 calc R U
C23 C 0.6892(4) 0.8589(4) 0.4297(3) 0.0329(8) Uani 1 1 d . .
H23 H 0.7154 0.9426 0.4136 0.039 Uiso 1 1 calc R U
C24 C 0.5501(3) 0.8141(3) 0.3917(2) 0.0248(7) Uani 1 1 d . .
C25 C 0.4376(3) 0.4450(3) 0.3044(3) 0.0216(7) Uani 1 1 d . .
C26 C 0.3534(3) 0.5690(3) 0.2603(2) 0.0199(7) Uani 1 1 d . .
C27 C 0.4317(3) 0.6092(3) 0.1904(2) 0.0179(6) Uani 1 1 d . .
C28 C 0.3591(3) 0.6658(3) 0.3457(2) 0.0217(7) Uani 1 1 d . .
C29 C 0.1912(3) 0.5357(3) 0.2201(3) 0.0223(7) Uani 1 1 d . .
H29 H 0.1394 0.6135 0.1840 0.027 Uiso 1 1 calc R U
C30 C 0.1579(3) 0.5238(3) 0.3174(3) 0.0242(7) Uani 1 1 d . .
H30 H 0.1776 0.4324 0.3417 0.029 Uiso 1 1 calc R U
C31 C 0.0039(4) 0.5556(4) 0.3054(3) 0.0328(9) Uani 1 1 d . .
C32 C 0.4339(4) 1.0128(3) 0.2941(3) 0.0342(9) Uani 1 1 d . .
H32A H 0.3382 1.0371 0.2510 0.051 Uiso 1 1 calc R U
H32B H 0.5013 1.0184 0.2574 0.051 Uiso 1 1 calc R U
H32C H 0.4640 1.0720 0.3503 0.051 Uiso 1 1 calc R U
C33 C 0.3129(3) 0.8042(3) 0.3032(3) 0.0228(7) Uani 1 1 d . .
F1 F -0.0372(2) 0.6741(2) 0.2707(2) 0.0470(6) Uani 1 1 d . .
F2 F -0.0210(2) 0.5442(3) 0.39052(19) 0.0487(6) Uani 1 1 d . .
F3 F -0.0836(2) 0.4724(3) 0.24233(18) 0.0454(6) Uani 1 1 d . .
N1 N 0.2570(3) 0.6110(3) 0.3894(2) 0.0258(6) Uani 1 1 d . .
N2 N 0.5343(3) 0.5314(3) 0.1926(2) 0.0223(6) Uani 1 1 d . .
N3 N 0.5392(3) 0.4332(3) 0.2607(2) 0.0228(6) Uani 1 1 d . .
N4 N 0.4312(3) 0.8806(3) 0.3287(2) 0.0249(6) Uani 1 1 d . .
O1 O 0.1930(2) 0.8365(2) 0.25371(18) 0.0279(5) Uani 1 1 d . .
O2 O 0.4182(2) 0.3714(2) 0.36490(18) 0.0270(5) Uani 1 1 d . .

loop_
_atom_site_aniso_label
_atom_site_aniso_U_11
_atom_site_aniso_U_22
_atom_site_aniso_U_33
_atom_site_aniso_U_23
_atom_site_aniso_U_13
_atom_site_aniso_U_12
Br1 0.02949(17) 0.02909(19) 0.0440(2) -0.00822(19) 0.00566(14) 0.01315(16)
C1 0.0186(15) 0.0161(16) 0.040(2) -0.0037(15) 0.0094(14) 0.0033(12)
C2 0.0293(17) 0.0254(17) 0.0310(19) -0.0037(15) 0.0155(15) 0.0021(14)
C3 0.0271(17) 0.0252(17) 0.0266(18) 0.0012(15) 0.0095(14) 0.0038(14)
C4 0.0191(14) 0.0166(16) 0.0348(19) 0.0036(15) 0.0140(14) 0.0022(13)
C5 0.0236(16) 0.0239(17) 0.0261(18) -0.0004(14) 0.0092(14) -0.0009(13)
C6 0.0203(15) 0.0246(17) 0.0271(19) -0.0015(15) 0.0043(14) 0.0019(13)
C7 0.0312(17) 0.031(2) 0.0297(19) -0.0016(16) 0.0082(15) 0.0001(15)
C8 0.0282(17) 0.0232(18) 0.039(2) -0.0080(16) 0.0059(16) 0.0005(14)
C9 0.0355(19) 0.0158(18) 0.045(2) -0.0011(16) 0.0099(17) -0.0042(14)
C10 0.0297(17) 0.0261(19) 0.0306(19) 0.0008(16) 0.0093(15) -0.0031(15)
C11 0.0158(14) 0.0184(16) 0.0314(19) -0.0019(14) 0.0089(13) 0.0011(12)
C12 0.0281(17) 0.0172(17) 0.037(2) 0.0014(14) 0.0123(15) -0.0002(12)
C13 0.0255(16) 0.0167(15) 0.0215(17) -0.0009(13) 0.0118(13) -0.0004(12)
C14 0.0291(17) 0.0237(18) 0.0330(19) -0.0037(15) 0.0154(15) -0.0015(14)
C15 0.044(2) 0.0236(19) 0.039(2) -0.0038(16) 0.0254(18) -0.0087(16)
C16 0.054(2) 0.022(2) 0.0305(18) 0.0028(15) 0.0215(17) 0.0012(15)
C17 0.042(2) 0.0213(18) 0.0271(19) 0.0011(15) 0.0122(16) 0.0074(15)
C18 0.0265(17) 0.0212(17) 0.0268(18) 0.0007(14) 0.0099(14) 0.0031(13)
C19 0.0235(16) 0.0282(19) 0.0232(17) -0.0060(14) 0.0093(14) 0.0019(14)
C20 0.0310(18) 0.035(2) 0.0268(19) -0.0011(16) 0.0096(15) 0.0071(16)
C21 0.0269(18) 0.056(3) 0.034(2) -0.009(2) 0.0006(16) 0.0130(17)
C22 0.0216(18) 0.057(3) 0.039(2) -0.016(2) 0.0059(17) -0.0006(17)
C23 0.0292(17) 0.039(2) 0.034(2) -0.0122(17) 0.0159(16) -0.0078(15)
C24 0.0261(16) 0.0295(19) 0.0214(17) -0.0054(14) 0.0114(13) -0.0004(14)
C25 0.0184(14) 0.0210(18) 0.0268(17) -0.0021(13) 0.0092(13) 0.0004(12)
C26 0.0192(15) 0.0177(16) 0.0245(17) 0.0004(13) 0.0095(13) 0.0013(12)
C27 0.0177(14) 0.0167(16) 0.0194(16) -0.0010(13) 0.0063(12) -0.0009(12)
C28 0.0216(16) 0.0225(17) 0.0231(17) -0.0008(14) 0.0102(14) 0.0013(13)
C29 0.0187(15) 0.0190(16) 0.0302(18) 0.0007(14) 0.0095(14) 0.0022(12)
C30 0.0221(15) 0.0223(18) 0.0319(18) -0.0007(13) 0.0138(14) -0.0005(12)
C31 0.0281(18) 0.026(2) 0.049(2) -0.0052(17) 0.0196(17) -0.0030(15)
C32 0.043(2) 0.025(3) 0.035(2) 0.0003(17) 0.0141(16) -0.0063(15)
C33 0.0247(16) 0.0203(17) 0.0260(17) -0.0045(14) 0.0120(14) 0.0021(13)
F1 0.0299(11) 0.0332(12) 0.0832(19) 0.0077(13) 0.0260(12) 0.0092(10)
F2 0.0393(12) 0.0656(16) 0.0559(15) -0.0042(13) 0.0357(11) 0.0010(11)
F3 0.0248(9) 0.0457(14) 0.0687(14) -0.0148(15) 0.0193(10) -0.0093(11)
N1 0.0234(13) 0.0271(15) 0.0310(16) -0.0046(13) 0.0143(12) -0.0029(12)
N2 0.0241(13) 0.0184(14) 0.0280(15) 0.0023(11) 0.0133(12) 0.0016(10)
N3 0.0234(13) 0.0212(14) 0.0288(15) 0.0070(12) 0.0155(12) 0.0058(11)
N4 0.0290(14) 0.0212(15) 0.0253(15) -0.0014(12) 0.0101(12) -0.0008(11)
O1 0.0237(12) 0.0262(12) 0.0340(13) -0.0004(11) 0.0097(10) 0.0072(10)
O2 0.0275(12) 0.0257(13) 0.0321(13) 0.0089(11) 0.0157(11) 0.0054(10)

loop_
_atom_type_symbol
_atom_type_description
_atom_type_scat_dispersion_real
_atom_type_scat_dispersion_imag
_atom_type_scat_source
C C 0.0181 0.0091 'International Tables Vol C Tables 4.2.6.8 and 6.1.1.4'
H H 0.0000 0.0000 'International Tables Vol C Tables 4.2.6.8 and 6.1.1.4'
Br Br -0.6763 1.2805 'International Tables Vol C Tables 4.2.6.8 and 6.1.1.4'
F F 0.0727 0.0534 'International Tables Vol C Tables 4.2.6.8 and 6.1.1.4'
N N 0.0311 0.0180 'International Tables Vol C Tables 4.2.6.8 and 6.1.1.4'
O O 0.0492 0.0322 'International Tables Vol C Tables 4.2.6.8 and 6.1.1.4'

loop_
_geom_angle_atom_site_label_1
_geom_angle_atom_site_label_2
_geom_angle_atom_site_label_3
_geom_angle
C2 C1 C6 121.8(3)
C2 C1 Br1 118.0(3)
C6 C1 Br1 120.2(3)
C1 C2 C3 119.4(3)
C1 C2 H2 120.3
C3 C2 H2 120.3
C2 C3 C4 119.4(3)
C2 C3 H3 120.3
C4 C3 H3 120.3
C3 C4 C5 121.3(3)
C3 C4 N3 118.4(3)
C5 C4 N3 120.3(3)
C4 C5 C6 118.9(3)
C4 C5 H5 120.5
C6 C5 H5 120.5
C1 C6 C5 119.1(3)
C1 C6 H6 120.4
C5 C6 H6 120.4
C8 C7 C12 119.4(4)
C8 C7 H7 120.3
C12 C7 H7 120.3
C9 C8 C7 119.9(3)
C9 C8 H8 120.0
C7 C8 H8 120.0
C8 C9 C10 120.7(3)
C8 C9 H9 119.7
C10 C9 H9 119.7
C9 C10 C11 120.4(3)
C9 C10 H10 119.8
C11 C10 H10 119.8
C12 C11 C10 118.2(3)
C12 C11 C29 117.8(3)
C10 C11 C29 123.9(3)
C11 C12 C7 121.4(3)
C11 C12 H12 119.3
C7 C12 H12 119.3
C18 C13 C14 118.8(3)
C18 C13 C27 123.2(3)
C14 C13 C27 118.1(3)
C15 C14 C13 120.0(3)
C15 C14 H14 120.0
C13 C14 H14 120.0
C16 C15 C14 120.6(3)
C16 C15 H15 119.7
C14 C15 H15 119.7
C15 C16 C17 119.8(3)
C15 C16 H16 120.1
C17 C16 H16 120.1
C16 C17 C18 119.9(3)
C16 C17 H17 120.1
C18 C17 H17 120.1
C13 C18 C17 120.8(3)
C13 C18 H18 119.6
C17 C18 H18 119.6
C20 C19 C24 119.6(3)
C20 C19 C28 132.1(3)
C24 C19 C28 108.1(3)
C19 C20 C21 118.8(4)
C19 C20 H20 120.6
C21 C20 H20 120.6
C22 C21 C20 120.8(4)
C22 C21 H21 119.6
C20 C21 H21 119.6
C21 C22 C23 121.5(3)
C21 C22 H22 119.3
C23 C22 H22 119.3
C24 C23 C22 117.0(4)
C24 C23 H23 121.5
C22 C23 H23 121.5
C23 C24 C19 122.3(3)
C23 C24 N4 127.4(3)
C19 C24 N4 110.3(3)
O2 C25 N3 126.4(3)
O2 C25 C26 128.2(3)
N3 C25 C26 105.4(3)
C27 C26 C25 100.0(2)
C27 C26 C29 120.2(3)
C25 C26 C29 108.9(2)
C27 C26 C28 116.9(3)
C25 C26 C28 109.1(3)
C29 C26 C28 101.4(2)
N2 C27 C13 117.7(3)
N2 C27 C26 112.7(3)
C13 C27 C26 129.2(3)
N1 C28 C19 118.6(3)
N1 C28 C33 111.4(3)
C19 C28 C33 101.5(3)
N1 C28 C26 103.9(3)
C19 C28 C26 111.5(3)
C33 C28 C26 110.0(3)
C11 C29 C30 118.4(3)
C11 C29 C26 113.4(3)
C30 C29 C26 100.5(3)
C11 C29 H29 108.0
C30 C29 H29 108.0
C26 C29 H29 108.0
N1 C30 C31 111.2(3)
N1 C30 C29 107.3(2)
C31 C30 C29 112.7(3)
N1 C30 H30 108.5
C31 C30 H30 108.5
C29 C30 H30 108.5
F1 C31 F2 107.5(3)
F1 C31 F3 106.3(3)
F2 C31 F3 107.1(3)
F1 C31 C30 114.5(3)
F2 C31 C30 111.1(3)
F3 C31 C30 110.1(3)
N4 C32 H32A 109.5
N4 C32 H32B 109.5
H32A C32 H32B 109.5
N4 C32 H32C 109.5
H32A C32 H32C 109.5
H32B C32 H32C 109.5
O1 C33 N4 126.2(3)
O1 C33 C28 125.9(3)
N4 C33 C28 107.9(3)
C28 N1 C30 109.0(3)
C27 N2 N3 108.2(3)
C25 N3 N2 113.7(2)
C25 N3 C4 127.3(3)
N2 N3 C4 118.6(3)
C33 N4 C24 111.0(3)
C33 N4 C32 124.1(3)
C24 N4 C32 124.8(3)

loop_
_geom_bond_atom_site_label_1
_geom_bond_atom_site_label_2
_geom_bond_distance
Br1 C1 1.901(3)
C1 C2 1.375(5)
C1 C6 1.385(5)
C2 C3 1.383(5)
C2 H2 0.9500
C3 C4 1.385(5)
C3 H3 0.9500
C4 C5 1.390(5)
C4 N3 1.426(4)
C5 C6 1.391(5)
C5 H5 0.9500
C6 H6 0.9500
C7 C8 1.381(6)
C7 C12 1.394(5)
C7 H7 0.9500
C8 C9 1.378(6)
C8 H8 0.9500
C9 C10 1.383(5)
C9 H9 0.9500
C10 C11 1.396(5)
C10 H10 0.9500
C11 C12 1.387(5)
C11 C29 1.527(5)
C12 H12 0.9500
C13 C18 1.387(5)
C13 C14 1.399(5)
C13 C27 1.487(5)
C14 C15 1.390(5)
C14 H14 0.9500
C15 C16 1.377(5)
C15 H15 0.9500
C16 C17 1.384(5)
C16 H16 0.9500
C17 C18 1.390(5)
C17 H17 0.9500
C18 H18 0.9500
C19 C20 1.382(5)
C19 C24 1.394(5)
C19 C28 1.512(5)
C20 C21 1.390(6)
C20 H20 0.9500
C21 C22 1.380(7)
C21 H21 0.9500
C22 C23 1.389(6)
C22 H22 0.9500
C23 C24 1.385(5)
C23 H23 0.9500
C24 N4 1.408(4)
C25 O2 1.217(4)
C25 N3 1.358(4)
C25 C26 1.544(4)
C26 C27 1.518(4)
C26 C29 1.558(4)
C26 C28 1.570(5)
C27 N2 1.287(4)
C28 N1 1.469(4)
C28 C33 1.559(5)
C29 C30 1.548(5)
C29 H29 1.0000
C30 N1 1.476(4)
C30 C31 1.515(5)
C30 H30 1.0000
C31 F1 1.331(5)
C31 F2 1.334(5)
C31 F3 1.340(4)
C32 N4 1.453(5)
C32 H32A 0.9800
C32 H32B 0.9800
C32 H32C 0.9800
C33 O1 1.214(4)
C33 N4 1.359(4)
N2 N3 1.399(4)

loop_
_geom_torsion_atom_site_label_1
_geom_torsion_atom_site_label_2
_geom_torsion_atom_site_label_3
_geom_torsion_atom_site_label_4
_geom_torsion
C6 C1 C2 C3 -1.2(5)
Br1 C1 C2 C3 177.3(3)
C1 C2 C3 C4 1.4(5)
C2 C3 C4 C5 -0.4(5)
C2 C3 C4 N3 178.5(3)
C3 C4 C5 C6 -0.6(5)
N3 C4 C5 C6 -179.6(3)
C2 C1 C6 C5 0.1(5)
Br1 C1 C6 C5 -178.3(2)
C4 C5 C6 C1 0.8(5)
C12 C7 C8 C9 1.1(5)
C7 C8 C9 C10 -1.0(5)
C8 C9 C10 C11 0.4(5)
C9 C10 C11 C12 0.1(5)
C9 C10 C11 C29 -177.2(3)
C10 C11 C12 C7 0.0(5)
C29 C11 C12 C7 177.5(3)
C8 C7 C12 C11 -0.6(5)
C18 C13 C14 C15 1.2(5)
C27 C13 C14 C15 -178.9(3)
C13 C14 C15 C16 -0.4(5)
C14 C15 C16 C17 -1.0(6)
C15 C16 C17 C18 1.5(5)
C14 C13 C18 C17 -0.7(5)
C27 C13 C18 C17 179.4(3)
C16 C17 C18 C13 -0.6(5)
C24 C19 C20 C21 -2.2(5)
C28 C19 C20 C21 171.1(4)
C19 C20 C21 C22 -1.0(6)
C20 C21 C22 C23 2.4(6)
C21 C22 C23 C24 -0.7(6)
C22 C23 C24 C19 -2.6(5)
C22 C23 C24 N4 178.8(3)
C20 C19 C24 C23 4.1(5)
C28 C19 C24 C23 -170.7(3)
C20 C19 C24 N4 -177.1(3)
C28 C19 C24 N4 8.1(4)
O2 C25 C26 C27 -178.9(3)
N3 C25 C26 C27 0.5(3)
O2 C25 C26 C29 -52.0(4)
N3 C25 C26 C29 127.4(3)
O2 C25 C26 C28 57.8(4)
N3 C25 C26 C28 -122.7(3)
C18 C13 C27 N2 145.3(3)
C14 C13 C27 N2 -34.7(5)
C18 C13 C27 C26 -42.6(5)
C14 C13 C27 C26 137.4(3)
C25 C26 C27 N2 -0.3(3)
C29 C26 C27 N2 -119.2(3)
C28 C26 C27 N2 117.2(3)
C25 C26 C27 C13 -172.7(3)
C29 C26 C27 C13 68.4(4)
C28 C26 C27 C13 -55.2(4)
C20 C19 C28 N1 53.1(5)
C24 C19 C28 N1 -133.0(3)
C20 C19 C28 C33 175.4(4)
C24 C19 C28 C33 -10.7(3)
C20 C19 C28 C26 -67.5(5)
C24 C19 C28 C26 106.4(3)
C27 C26 C28 N1 171.2(3)
C25 C26 C28 N1 -76.3(3)
C29 C26 C28 N1 38.5(3)
C27 C26 C28 C19 -59.9(4)
C25 C26 C28 C19 52.6(3)
C29 C26 C28 C19 167.4(3)
C27 C26 C28 C33 52.0(3)
C25 C26 C28 C33 164.4(2)
C29 C26 C28 C33 -80.8(3)
C12 C11 C29 C30 160.2(3)
C10 C11 C29 C30 -22.5(4)
C12 C11 C29 C26 -82.5(4)
C10 C11 C29 C26 94.9(4)
C27 C26 C29 C11 61.4(4)
C25 C26 C29 C11 -53.0(4)
C28 C26 C29 C11 -167.9(3)
C27 C26 C29 C30 -171.3(3)
C25 C26 C29 C30 74.4(3)
C28 C26 C29 C30 -40.5(3)
C11 C29 C30 N1 153.5(3)
C26 C29 C30 N1 29.5(3)
C11 C29 C30 C31 -83.7(4)
C26 C29 C30 C31 152.3(3)
N1 C30 C31 F1 62.5(4)
C29 C30 C31 F1 -58.1(4)
N1 C30 C31 F2 -59.5(4)
C29 C30 C31 F2 179.9(3)
N1 C30 C31 F3 -177.9(3)
C29 C30 C31 F3 61.5(4)
N1 C28 C33 O1 -44.8(5)
C19 C28 C33 O1 -172.0(3)
C26 C28 C33 O1 69.8(4)
N1 C28 C33 N4 137.2(3)
C19 C28 C33 N4 10.0(3)
C26 C28 C33 N4 -108.2(3)
C19 C28 N1 C30 -145.0(3)
C33 C28 N1 C30 97.8(3)
C26 C28 N1 C30 -20.5(3)
C31 C30 N1 C28 -129.5(3)
C29 C30 N1 C28 -5.8(3)
C13 C27 N2 N3 173.3(3)
C26 C27 N2 N3 0.0(4)
O2 C25 N3 N2 178.9(3)
C26 C25 N3 N2 -0.6(4)
O2 C25 N3 C4 5.5(6)
C26 C25 N3 C4 -174.0(3)
C27 N2 N3 C25 0.4(4)
C27 N2 N3 C4 174.4(3)
C3 C4 N3 C25 132.1(4)
C5 C4 N3 C25 -48.9(5)
C3 C4 N3 N2 -41.0(4)
C5 C4 N3 N2 138.0(3)
O1 C33 N4 C24 176.2(3)
C28 C33 N4 C24 -5.8(4)
O1 C33 N4 C32 -4.5(5)
C28 C33 N4 C32 173.4(3)
C23 C24 N4 C33 177.4(3)
C19 C24 N4 C33 -1.3(4)
C23 C24 N4 C32 -1.8(5)
C19 C24 N4 C32 179.4(3)
